data_2017153
loop_
_publ_author_name
'Castillo, Juan C.'
'Abon\'ia, Rodrigo'
'Cobo, Justo'
'Glidewell, Christopher'

_publ_section_title
;
 Seven 5-benzylamino-3-<i>tert</i>-butyl-1-phenyl-1<i>H</i>-pyrazoles:
 unexpected isomorphisms, and hydrogen-bonded supramolecular structures
 in zero, one and two dimensions
;
_journal_coeditor_code SK3324
_journal_issue 6
_journal_name_full 'Acta Crystallographica Section C'
_journal_page_first o303
_journal_page_last o310
_journal_paper_doi 10.1107/S0108270109018964
_journal_volume 65
_journal_year 2009
_chemical_formula_iupac 'C20 H22 Cl N3'
_chemical_formula_moiety 'C20 H22 Cl N3'
_chemical_formula_sum 'C20 H22 Cl N3'
_chemical_formula_weight 339.86
_chemical_name_systematic
;
3-<i>tert</i>-butyl-5-(4-chlorobenzylamino)-1-phenyl-1<i>H</i>-pyrazole
;
_space_group_IT_number 2
_symmetry_cell_setting triclinic
_symmetry_space_group_name_Hall '-P 1'
_symmetry_space_group_name_H-M 'P -1'
_atom_sites_solution_hydrogens geom
_atom_sites_solution_primary direct
_atom_sites_solution_secondary difmap
_cell_angle_alpha 112.459(13)
_cell_angle_beta 95.721(18)
_cell_angle_gamma 99.735(19)
_cell_formula_units_Z 2
_cell_length_a 9.385(3)
_cell_length_b 9.7584(19)
_cell_length_c 10.6014(17)
_cell_measurement_reflns_used 3991
_cell_measurement_temperature 120(2)
_cell_measurement_theta_max 27.50
_cell_measurement_theta_min 2.84
_cell_volume 869.8(4)
_computing_cell_refinement 'DIRAX/LSQ (Duisenberg <i>et al.</i>,  2000)'
_computing_data_collection 'COLLECT (Hooft, 1999)'
_computing_data_reduction 'EVALCCD (Duisenberg <i>et al.</i>,  2003)'
_computing_molecular_graphics 'PLATON (Spek, 2009)'
_computing_publication_material 'SHELXL97 (Sheldrick, 2008) and PLATON (Spek, 2009)'
_computing_structure_refinement 'SHELXL97 (Sheldrick, 2008)'
_computing_structure_solution 'SIR2004 (Burla <i>et al.</i>,  2005)'
_diffrn_ambient_temperature 120(2)
_diffrn_detector_area_resol_mean 9.091
_diffrn_measured_fraction_theta_full 0.998
_diffrn_measured_fraction_theta_max 0.998
_diffrn_measurement_device_type 'Bruker--Nonius KappaCCD'
_diffrn_measurement_method '\f and \w'
_diffrn_radiation_monochromator graphite
_diffrn_radiation_source 'Bruker--Nonius FR591 rotating anode'
_diffrn_radiation_type 'Mo K\a'
_diffrn_radiation_wavelength 0.71073
_diffrn_reflns_av_R_equivalents 0.0591
_diffrn_reflns_av_sigmaI/netI 0.0455
_diffrn_reflns_limit_h_max 12
_diffrn_reflns_limit_h_min -12
_diffrn_reflns_limit_k_max 12
_diffrn_reflns_limit_k_min -12
_diffrn_reflns_limit_l_max 13
_diffrn_reflns_limit_l_min -13
_diffrn_reflns_number 25011
_diffrn_reflns_theta_full 27.50
_diffrn_reflns_theta_max 27.50
_diffrn_reflns_theta_min 2.84
_diffrn_standards_decay_% 0
_diffrn_standards_number 0
_exptl_absorpt_coefficient_mu 0.225
_exptl_absorpt_correction_T_max 0.989
_exptl_absorpt_correction_T_min 0.958
_exptl_absorpt_correction_type multi-scan
_exptl_absorpt_process_details '(SADABS; Sheldrick, 2003)'
_exptl_crystal_colour colourless
_exptl_crystal_density_diffrn 1.298
_exptl_crystal_density_method 'not measured'
_exptl_crystal_description lath
_exptl_crystal_F_000 360
_exptl_crystal_size_max 0.25
_exptl_crystal_size_mid 0.10
_exptl_crystal_size_min 0.05
_refine_diff_density_max 0.227
_refine_diff_density_min -0.276
_refine_ls_extinction_method none
_refine_ls_goodness_of_fit_ref 1.078
_refine_ls_hydrogen_treatment constr
_refine_ls_matrix_type full
_refine_ls_number_parameters 220
_refine_ls_number_reflns 3991
_refine_ls_number_restraints 0
_refine_ls_restrained_S_all 1.078
_refine_ls_R_factor_all 0.0798
_refine_ls_R_factor_gt 0.0452
_refine_ls_shift/su_max 0.001
_refine_ls_shift/su_mean 0.000
_refine_ls_structure_factor_coef Fsqd
_refine_ls_weighting_details 'w=1/[\s^2^(Fo^2^)+(0.0483P)^2^+0.3135P] where P=(Fo^2^+2Fc^2^)/3'
_refine_ls_weighting_scheme calc
_refine_ls_wR_factor_gt 0.0981
_refine_ls_wR_factor_ref 0.1129
_reflns_number_gt 2811
_reflns_number_total 3991
_reflns_threshold_expression I>2\s(I)
_cod_data_source_file sk3324.cif
_cod_data_source_block IV
_cod_depositor_comments
;
The following automatic conversions were performed:
'_exptl_absorpt_correction_type' value 'Multi-scan' changed to
'multi-scan' according to
'/home/saulius/struct/CIF-dictionaries/cif_core.dic' dictionary named
'cif_core.dic' version 2.4.1 from 2010-06-29.

Automatic conversion script
Id: cif_fix_enum 1527 2010-12-29 10:47:43Z saulius 

The following automatic conversions were performed:

'_exptl_absorpt_correction_type' value 'Multi-scan' changed to
'multi-scan' according to
/home/saulius/struct/CIF-dictionaries/cif_core.dic dictionary named
'cif_core.dic' version 2.4.1 from 2010-06-29.

Automatic conversion script
Id: cif_fix_values 1715 2011-07-08 13:25:40Z adriana 
;
_cod_database_code 2017153
_cod_database_fobs_code 2017153

loop_
_symmetry_equiv_pos_as_xyz
'x, y, z'
'-x, -y, -z'

loop_
_atom_site_type_symbol
_atom_site_label
_atom_site_fract_x
_atom_site_fract_y
_atom_site_fract_z
_atom_site_U_iso_or_equiv
_atom_site_adp_type
_atom_site_calc_flag
_atom_site_refinement_flags
_atom_site_occupancy
_atom_site_disorder_assembly
_atom_site_disorder_group
N N1 0.46276(16) 0.21931(17) 0.40900(15) 0.0211(3) Uani d . 1 . .
N N2 0.34863(16) 0.13933(17) 0.29828(15) 0.0222(3) Uani d . 1 . .
C C3 0.25146(19) 0.0681(2) 0.34731(19) 0.0213(4) Uani d . 1 . .
C C4 0.3010(2) 0.0982(2) 0.48675(19) 0.0231(4) Uani d . 1 . .
H H4 0.2510 0.0596 0.5440 0.028 Uiso calc R 1 . .
C C5 0.43605(19) 0.1942(2) 0.52260(18) 0.0203(4) Uani d . 1 . .
C C11 0.59165(19) 0.3020(2) 0.39085(18) 0.0206(4) Uani d . 1 . .
C C12 0.66041(19) 0.4440(2) 0.49181(18) 0.0224(4) Uani d . 1 . .
H H12 0.6205 0.4867 0.5733 0.027 Uiso calc R 1 . .
C C13 0.7868(2) 0.5232(2) 0.4738(2) 0.0272(4) Uani d . 1 . .
H H13 0.8346 0.6204 0.5436 0.033 Uiso calc R 1 . .
C C14 0.8447(2) 0.4632(2) 0.3558(2) 0.0286(4) Uani d . 1 . .
H H14 0.9322 0.5183 0.3440 0.034 Uiso calc R 1 . .
C C15 0.7745(2) 0.3225(2) 0.2549(2) 0.0279(4) Uani d . 1 . .
H H15 0.8137 0.2810 0.1727 0.033 Uiso calc R 1 . .
C C16 0.6484(2) 0.2413(2) 0.27166(18) 0.0238(4) Uani d . 1 . .
H H16 0.6007 0.1441 0.2016 0.029 Uiso calc R 1 . .
C C31 0.1061(2) -0.0262(2) 0.25749(19) 0.0254(4) Uani d . 1 . .
C C32 0.0479(2) -0.1502(2) 0.3052(2) 0.0336(5) Uani d . 1 . .
H H32A 0.1201 -0.2127 0.3017 0.050 Uiso calc R 1 . .
H H32B -0.0446 -0.2143 0.2441 0.050 Uiso calc R 1 . .
H H32C 0.0309 -0.1034 0.4006 0.050 Uiso calc R 1 . .
C C33 0.1222(2) -0.0981(2) 0.1058(2) 0.0326(5) Uani d . 1 . .
H H33A 0.1631 -0.0182 0.0765 0.049 Uiso calc R 1 . .
H H33B 0.0257 -0.1545 0.0483 0.049 Uiso calc R 1 . .
H H33C 0.1883 -0.1680 0.0951 0.049 Uiso calc R 1 . .
C C34 -0.0037(2) 0.0753(2) 0.2703(2) 0.0353(5) Uani d . 1 . .
H H34A -0.0156 0.1220 0.3674 0.053 Uiso calc R 1 . .
H H34B -0.0987 0.0139 0.2125 0.053 Uiso calc R 1 . .
H H34C 0.0328 0.1553 0.2395 0.053 Uiso calc R 1 . .
N N51 0.53524(17) 0.25935(18) 0.64426(15) 0.0245(4) Uani d . 1 . .
H H51 0.6259 0.2972 0.6406 0.029 Uiso d R 1 . .
C C51 0.42418(19) 0.2693(2) 0.84934(18) 0.0209(4) Uani d . 1 . .
C C52 0.35845(19) 0.3835(2) 0.84378(18) 0.0218(4) Uani d . 1 . .
H H52 0.3723 0.4197 0.7734 0.026 Uiso calc R 1 . .
C C53 0.2726(2) 0.4458(2) 0.93988(18) 0.0236(4) Uani d . 1 . .
H H53 0.2263 0.5236 0.9353 0.028 Uiso calc R 1 . .
C C54 0.2552(2) 0.3938(2) 1.04165(18) 0.0251(4) Uani d . 1 . .
Cl Cl54 0.14512(6) 0.47041(6) 1.16049(5) 0.03495(16) Uani d . 1 . .
C C55 0.3209(2) 0.2817(2) 1.05116(19) 0.0266(4) Uani d . 1 . .
H H55 0.3088 0.2477 1.1231 0.032 Uiso calc R 1 . .
C C56 0.4045(2) 0.2202(2) 0.95394(19) 0.0257(4) Uani d . 1 . .
H H56 0.4499 0.1419 0.9587 0.031 Uiso calc R 1 . .
C C57 0.5197(2) 0.1986(2) 0.74782(18) 0.0257(4) Uani d . 1 . .
H H571 0.6186 0.2134 0.8001 0.031 Uiso calc R 1 . .
H H572 0.4777 0.0877 0.7004 0.031 Uiso calc R 1 . .

loop_
_atom_site_aniso_label
_atom_site_aniso_U_11
_atom_site_aniso_U_22
_atom_site_aniso_U_33
_atom_site_aniso_U_12
_atom_site_aniso_U_13
_atom_site_aniso_U_23
N1 0.0201(8) 0.0217(8) 0.0182(7) 0.0007(6) 0.0008(6) 0.0068(6)
N2 0.0210(8) 0.0197(8) 0.0189(8) 0.0008(6) -0.0026(6) 0.0036(6)
C3 0.0202(9) 0.0180(9) 0.0243(9) 0.0048(7) 0.0026(7) 0.0069(7)
C4 0.0213(9) 0.0231(10) 0.0234(9) 0.0039(8) 0.0042(7) 0.0081(8)
C5 0.0199(9) 0.0215(9) 0.0178(9) 0.0046(7) 0.0032(7) 0.0062(7)
C11 0.0190(9) 0.0215(9) 0.0216(9) 0.0055(7) 0.0022(7) 0.0091(7)
C12 0.0207(9) 0.0237(10) 0.0201(9) 0.0049(8) 0.0041(7) 0.0058(7)
C13 0.0250(10) 0.0241(10) 0.0281(10) 0.0007(8) -0.0002(8) 0.0089(8)
C14 0.0202(9) 0.0360(11) 0.0364(11) 0.0059(8) 0.0075(8) 0.0217(9)
C15 0.0296(10) 0.0353(11) 0.0268(10) 0.0144(9) 0.0121(8) 0.0165(9)
C16 0.0281(10) 0.0221(10) 0.0202(9) 0.0070(8) 0.0041(8) 0.0070(8)
C31 0.0213(9) 0.0220(10) 0.0257(10) 0.0020(8) -0.0013(8) 0.0045(8)
C32 0.0300(11) 0.0266(11) 0.0348(11) -0.0046(9) 0.0006(9) 0.0083(9)
C33 0.0273(10) 0.0339(11) 0.0250(10) 0.0014(9) -0.0048(8) 0.0040(9)
C34 0.0233(10) 0.0297(11) 0.0411(12) 0.0041(9) -0.0043(9) 0.0050(9)
N51 0.0189(8) 0.0330(9) 0.0185(8) 0.0013(7) 0.0013(6) 0.0094(7)
C51 0.0190(9) 0.0210(9) 0.0176(9) -0.0006(7) -0.0005(7) 0.0055(7)
C52 0.0211(9) 0.0230(10) 0.0183(9) 0.0009(8) 0.0007(7) 0.0074(7)
C53 0.0235(9) 0.0215(9) 0.0218(9) 0.0030(8) -0.0002(7) 0.0065(8)
C54 0.0217(9) 0.0251(10) 0.0185(9) -0.0026(8) 0.0027(7) 0.0017(8)
Cl54 0.0308(3) 0.0383(3) 0.0251(3) 0.0021(2) 0.0100(2) 0.0027(2)
C55 0.0317(10) 0.0252(10) 0.0195(9) -0.0015(8) 0.0024(8) 0.0093(8)
C56 0.0289(10) 0.0231(10) 0.0248(10) 0.0038(8) 0.0003(8) 0.0113(8)
C57 0.0267(10) 0.0322(11) 0.0193(9) 0.0092(8) 0.0024(8) 0.0111(8)

loop_
_atom_type_symbol
_atom_type_description
_atom_type_scat_dispersion_real
_atom_type_scat_dispersion_imag
_atom_type_scat_source
C C 0.0033 0.0016 'International Tables Vol C Tables 4.2.6.8 and 6.1.1.4'
H H 0.0000 0.0000 'International Tables Vol C Tables 4.2.6.8 and 6.1.1.4'
Cl Cl 0.1484 0.1585 'International Tables Vol C Tables 4.2.6.8 and 6.1.1.4'
N N 0.0061 0.0033 'International Tables Vol C Tables 4.2.6.8 and 6.1.1.4'

loop_
_geom_angle_atom_site_label_1
_geom_angle_atom_site_label_2
_geom_angle_atom_site_label_3
_geom_angle_site_symmetry_1
_geom_angle_site_symmetry_3
_geom_angle
_geom_angle_publ_flag
C5 N1 N2 . . 111.43(14) ?
C5 N1 C11 . . 128.43(15) ?
N2 N1 C11 . . 119.89(14) ?
C3 N2 N1 . . 104.48(14) ?
N2 C3 C4 . . 111.68(16) ?
N2 C3 C31 . . 120.28(16) ?
C4 C3 C31 . . 128.00(17) ?
C5 C4 C3 . . 105.55(16) ?
C5 C4 H4 . . 127.2 ?
C3 C4 H4 . . 127.2 ?
N1 C5 C4 . . 106.84(15) ?
N1 C5 N51 . . 121.89(16) ?
C4 C5 N51 . . 131.27(17) ?
C16 C11 C12 . . 120.09(17) ?
C16 C11 N1 . . 119.81(16) ?
C12 C11 N1 . . 120.10(16) ?
C13 C12 C11 . . 119.68(17) ?
C13 C12 H12 . . 120.2 ?
C11 C12 H12 . . 120.2 ?
C14 C13 C12 . . 120.66(18) ?
C14 C13 H13 . . 119.7 ?
C12 C13 H13 . . 119.7 ?
C13 C14 C15 . . 119.34(18) ?
C13 C14 H14 . . 120.3 ?
C15 C14 H14 . . 120.3 ?
C16 C15 C14 . . 120.75(18) ?
C16 C15 H15 . . 119.6 ?
C14 C15 H15 . . 119.6 ?
C15 C16 C11 . . 119.48(17) ?
C15 C16 H16 . . 120.3 ?
C11 C16 H16 . . 120.3 ?
C3 C31 C32 . . 109.56(16) ?
C3 C31 C33 . . 110.60(16) ?
C32 C31 C33 . . 109.72(16) ?
C3 C31 C34 . . 109.37(15) ?
C32 C31 C34 . . 109.00(17) ?
C33 C31 C34 . . 108.57(16) ?
C31 C32 H32A . . 109.5 ?
C31 C32 H32B . . 109.5 ?
H32A C32 H32B . . 109.5 ?
C31 C32 H32C . . 109.5 ?
H32A C32 H32C . . 109.5 ?
H32B C32 H32C . . 109.5 ?
C31 C33 H33A . . 109.5 ?
C31 C33 H33B . . 109.5 ?
H33A C33 H33B . . 109.5 ?
C31 C33 H33C . . 109.5 ?
H33A C33 H33C . . 109.5 ?
H33B C33 H33C . . 109.5 ?
C31 C34 H34A . . 109.5 ?
C31 C34 H34B . . 109.5 ?
H34A C34 H34B . . 109.5 ?
C31 C34 H34C . . 109.5 ?
H34A C34 H34C . . 109.5 ?
H34B C34 H34C . . 109.5 ?
C5 N51 C57 . . 119.01(15) ?
C5 N51 H51 . . 117.2 ?
C57 N51 H51 . . 115.6 ?
N51 C57 C51 . . 114.45(16) ?
N51 C57 H571 . . 108.6 ?
C51 C57 H571 . . 108.6 ?
N51 C57 H572 . . 108.6 ?
C51 C57 H572 . . 108.6 ?
H571 C57 H572 . . 107.6 ?
C52 C51 C56 . . 118.76(17) ?
C52 C51 C57 . . 122.52(16) ?
C56 C51 C57 . . 118.71(17) ?
C51 C52 C53 . . 120.49(17) ?
C51 C52 H52 . . 119.8 ?
C53 C52 H52 . . 119.8 ?
C54 C53 C52 . . 119.07(17) ?
C54 C53 H53 . . 120.5 ?
C52 C53 H53 . . 120.5 ?
C53 C54 C55 . . 121.83(18) ?
C53 C54 Cl54 . . 118.88(15) ?
C55 C54 Cl54 . . 119.28(15) ?
C54 C55 C56 . . 118.25(17) ?
C54 C55 H55 . . 120.9 ?
C56 C55 H55 . . 120.9 ?
C55 C56 C51 . . 121.60(18) ?
C55 C56 H56 . . 119.2 ?
C51 C56 H56 . . 119.2 ?

loop_
_geom_bond_atom_site_label_1
_geom_bond_atom_site_label_2
_geom_bond_site_symmetry_2
_geom_bond_distance
_geom_bond_publ_flag
N1 C5 . 1.356(2) ?
N1 N2 . 1.379(2) ?
N1 C11 . 1.410(2) ?
N2 C3 . 1.319(2) ?
C3 C4 . 1.405(3) ?
C3 C31 . 1.504(2) ?
C4 C5 . 1.363(3) ?
C4 H4 . 0.9500 ?
C5 N51 . 1.367(2) ?
C11 C16 . 1.378(3) ?
C11 C12 . 1.382(3) ?
C12 C13 . 1.374(3) ?
C12 H12 . 0.9500 ?
C13 C14 . 1.373(3) ?
C13 H13 . 0.9500 ?
C14 C15 . 1.377(3) ?
C14 H14 . 0.9500 ?
C15 C16 . 1.376(3) ?
C15 H15 . 0.9500 ?
C16 H16 . 0.9500 ?
C31 C32 . 1.523(3) ?
C31 C33 . 1.524(3) ?
C31 C34 . 1.526(3) ?
C32 H32A . 0.9800 ?
C32 H32B . 0.9800 ?
C32 H32C . 0.9800 ?
C33 H33A . 0.9800 ?
C33 H33B . 0.9800 ?
C33 H33C . 0.9800 ?
C34 H34A . 0.9800 ?
C34 H34B . 0.9800 ?
C34 H34C . 0.9800 ?
N51 C57 . 1.441(2) ?
N51 H51 . 0.8796 ?
C57 C51 . 1.507(3) ?
C57 H571 . 0.9900 ?
C57 H572 . 0.9900 ?
C51 C52 . 1.379(3) ?
C51 C56 . 1.382(3) ?
C52 C53 . 1.383(3) ?
C52 H52 . 0.9500 ?
C53 C54 . 1.369(3) ?
C53 H53 . 0.9500 ?
C54 C55 . 1.374(3) ?
C54 Cl54 . 1.7361(19) ?
C55 C56 . 1.374(3) ?
C55 H55 . 0.9500 ?
C56 H56 . 0.9500 ?

loop_
_geom_hbond_atom_site_label_D
_geom_hbond_atom_site_label_H
_geom_hbond_atom_site_label_A
_geom_hbond_site_symmetry_A
_geom_hbond_distance_DH
_geom_hbond_distance_HA
_geom_hbond_distance_DA
_geom_hbond_angle_DHA
_geom_hbond_publ_flag
N51 H51 Cl54 2_667 0.88 2.83 3.486(2) 133 no
C55 H55 N2 1_556 0.95 2.49 3.410(3) 163 no
C57 H572 <i>Cg</i>3 2_656 0.99 2.88 3.557(2) 126 no

loop_
_geom_torsion_atom_site_label_1
_geom_torsion_atom_site_label_2
_geom_torsion_atom_site_label_3
_geom_torsion_atom_site_label_4
_geom_torsion_site_symmetry_1
_geom_torsion_site_symmetry_2
_geom_torsion_site_symmetry_3
_geom_torsion_site_symmetry_4
_geom_torsion
_geom_torsion_publ_flag
C5 N1 N2 C3 . . . . 1.21(19) ?
C11 N1 N2 C3 . . . . 175.93(15) ?
N1 N2 C3 C4 . . . . -1.0(2) ?
N1 N2 C3 C31 . . . . 176.89(15) ?
N2 C3 C4 C5 . . . . 0.4(2) ?
C31 C3 C4 C5 . . . . -177.26(17) ?
N2 N1 C5 C4 . . . . -1.0(2) ?
C11 N1 C5 C4 . . . . -175.15(17) ?
N2 N1 C5 N51 . . . . 178.72(16) ?
C11 N1 C5 N51 . . . . 4.6(3) ?
C3 C4 C5 N1 . . . . 0.4(2) ?
C3 C4 C5 N51 . . . . -179.31(19) ?
C5 N1 C11 C16 . . . . 133.66(19) ?
N2 N1 C11 C16 . . . . -40.1(2) ?
C5 N1 C11 C12 . . . . -46.8(3) ?
N2 N1 C11 C12 . . . . 139.50(17) ?
C16 C11 C12 C13 . . . . -1.1(3) ?
N1 C11 C12 C13 . . . . 179.38(16) ?
C11 C12 C13 C14 . . . . 0.6(3) ?
C12 C13 C14 C15 . . . . 0.2(3) ?
C13 C14 C15 C16 . . . . -0.6(3) ?
C14 C15 C16 C11 . . . . 0.2(3) ?
C12 C11 C16 C15 . . . . 0.7(3) ?
N1 C11 C16 C15 . . . . -179.77(16) ?
N2 C3 C31 C32 . . . . 153.33(17) ?
C4 C3 C31 C32 . . . . -29.2(3) ?
N2 C3 C31 C33 . . . . 32.3(2) ?
C4 C3 C31 C33 . . . . -150.29(19) ?
N2 C3 C31 C34 . . . . -87.3(2) ?
C4 C3 C31 C34 . . . . 90.2(2) ?
N1 C5 N51 C57 . . . . -163.66(16) ?
C4 C5 N51 C57 . . . . 16.0(3) ?
C5 N51 C57 C51 . . . . -89.3(2) ?
N51 C57 C51 C52 . . . . -0.6(2) ?
N51 C57 C51 C56 . . . . -179.02(16) ?
C56 C51 C52 C53 . . . . -1.0(3) ?
C57 C51 C52 C53 . . . . -179.49(17) ?
C51 C52 C53 C54 . . . . 0.8(3) ?
C52 C53 C54 C55 . . . . 0.1(3) ?
C52 C53 C54 Cl54 . . . . -179.08(14) ?
C53 C54 C55 C56 . . . . -0.8(3) ?
Cl54 C54 C55 C56 . . . . 178.40(14) ?
C54 C55 C56 C51 . . . . 0.6(3) ?
C52 C51 C56 C55 . . . . 0.3(3) ?
C57 C51 C56 C55 . . . . 178.86(17) ?

loop_
_cod_related_entry_id
_cod_related_entry_database
_cod_related_entry_code
1 ChemSpider 30654167
